data_7040469
loop_
_publ_author_name
'Baldov\'i, Jos\'e J'
'Duan, Yan'
'Bustos, Carlos'
'Cardona-Serra, Salvador'
'Gouzerh, Pierre'
'Villanneau, Richard'
'Gontard, Geoffrey'
'Clemente-Juan, Juan M'
'Gaita-Ari\~no, Alejandro'
'Gim\'enez-Saiz, Carlos'
'Proust, Anna'
'Coronado, Eugenio'

_publ_section_title
;
 Single ion magnets based on lanthanoid polyoxomolybdate complexes.
;
_journal_issue 42
_journal_name_full 'Dalton transactions (Cambridge, England : 2003)'
_journal_page_first 16653
_journal_page_last 16660
_journal_paper_doi 10.1039/c6dt02258h
_journal_volume 45
_journal_year 2016
_chemical_formula_moiety 'Mo16 O52 Tb, 5(C16 H36 N), 6(C2 H3 N)'
_chemical_formula_sum 'C92 H198 Mo16 N11 O52 Tb'
_chemical_formula_weight 3984.57
_chemical_name_systematic
;
 ?
;
_chemical_properties_physical 'Moisture-sensitive, Efflorescent'
_space_group_IT_number 14
_symmetry_cell_setting monoclinic
_symmetry_space_group_name_Hall '-P 2ybc'
_symmetry_space_group_name_H-M 'P 1 21/c 1'
_atom_sites_solution_hydrogens geom
_atom_sites_solution_primary direct
_atom_sites_solution_secondary difmap
_audit_creation_method SHELXL-97
_audit_update_record
;
2016-02-16 deposited with the CCDC.
2016-08-24 downloaded from the CCDC.
;
_cell_angle_alpha 90.00
_cell_angle_beta 91.419(2)
_cell_angle_gamma 90.00
_cell_formula_units_Z 4
_cell_length_a 25.0421(7)
_cell_length_b 17.1885(5)
_cell_length_c 31.9702(9)
_cell_measurement_reflns_used 15611
_cell_measurement_temperature 120(2)
_cell_measurement_theta_max 26.1400
_cell_measurement_theta_min 3.2890
_cell_volume 13756.9(7)
_computing_cell_refinement
;
CrysAlisPro, Agilent Technologies,
Version 1.171.36.28 (release 01-02-2013 CrysAlis171 .NET)
(compiled Feb  1 2013,16:14:44)
;
_computing_data_collection
;
CrysAlisPro, Agilent Technologies,
Version 1.171.36.28 (release 01-02-2013 CrysAlis171 .NET)
(compiled Feb  1 2013,16:14:44)
;
_computing_data_reduction
;
CrysAlisPro, Agilent Technologies,
Version 1.171.36.28 (release 01-02-2013 CrysAlis171 .NET)
(compiled Feb  1 2013,16:14:44)
;
_computing_structure_refinement 'SHELXL-97 (Sheldrick, 1997)'
_diffrn_ambient_temperature 120(2)
_diffrn_detector_area_resol_mean 16.0267
_diffrn_measured_fraction_theta_full 0.982
_diffrn_measured_fraction_theta_max 0.914
_diffrn_measurement_details
;
  1 omega  -96.60  -72.80   0.7000    8.0000
omega____ theta____ kappa____ phi______ frames
    -      -22.9495 -178.0000  -60.0000 34

  2 omega  -84.60  -44.00   0.7000    8.0000
omega____ theta____ kappa____ phi______ frames
    -      -22.9495 -178.0000  120.0000 58

  3 omega  -34.60   95.60   0.7000    8.0000
omega____ theta____ kappa____ phi______ frames
    -       23.7307  -19.0000  -60.0000 186

  4 omega   41.40   89.70   0.7000    8.0000
omega____ theta____ kappa____ phi______ frames
    -       23.7307 -178.0000 -120.0000 69

  5 omega    2.70    5.50   0.7000    8.0000
omega____ theta____ kappa____ phi______ frames
    -      -22.9495  -57.0000   90.0000 4

  6 omega  -58.60    6.50   0.7000    8.0000
omega____ theta____ kappa____ phi______ frames
    -      -22.9495   77.0000  120.0000 93

  7 omega -108.60  -37.20   0.7000    8.0000
omega____ theta____ kappa____ phi______ frames
    -      -22.9495  178.0000 -180.0000 102

  8 omega  -15.00   37.50   0.7000    8.0000
omega____ theta____ kappa____ phi______ frames
    -       23.7307   83.0000  -95.0000 75

  9 omega  -13.00   99.00   0.7000    8.0000
omega____ theta____ kappa____ phi______ frames
    -       23.7307   77.0000    0.0000 160

;
_diffrn_measurement_device_type 'SuperNova, Single source at offset, Sapphire3'
_diffrn_measurement_method '\w scans'
_diffrn_orient_matrix_UB_11 0.0129343000
_diffrn_orient_matrix_UB_12 0.0328656000
_diffrn_orient_matrix_UB_13 -0.0085341000
_diffrn_orient_matrix_UB_21 -0.0047278000
_diffrn_orient_matrix_UB_22 -0.0148909000
_diffrn_orient_matrix_UB_23 -0.0204559000
_diffrn_orient_matrix_UB_31 -0.0247628000
_diffrn_orient_matrix_UB_32 0.0200124000
_diffrn_orient_matrix_UB_33 -0.0011501000
_diffrn_radiation_monochromator mirror
_diffrn_radiation_source 'SuperNova (Mo) X-ray Source'
_diffrn_radiation_type 'Mo K\a'
_diffrn_radiation_wavelength 0.71073
_diffrn_reflns_av_R_equivalents 0.0863
_diffrn_reflns_av_sigmaI/netI 0.1019
_diffrn_reflns_limit_h_max 32
_diffrn_reflns_limit_h_min -33
_diffrn_reflns_limit_k_max 22
_diffrn_reflns_limit_k_min -22
_diffrn_reflns_limit_l_max 42
_diffrn_reflns_limit_l_min -41
_diffrn_reflns_number 126269
_diffrn_reflns_theta_full 27.50
_diffrn_reflns_theta_max 28.65
_diffrn_reflns_theta_min 3.13
_exptl_absorpt_coefficient_mu 1.991
_exptl_absorpt_correction_T_max 0.880
_exptl_absorpt_correction_T_min 0.614
_exptl_absorpt_correction_type analytical
_exptl_absorpt_process_details
;
CrysAlisPro, Agilent Technologies,
Version 1.171.36.28 (release 01-02-2013 CrysAlis171 .NET)
(compiled Feb  1 2013,16:14:44)
Analytical numeric absorption correction using a multifaceted crystal
            model based on expressions derived by R.C. Clark & J.S. Reid.
(Clark, R. C. & Reid, J. S. (1995). Acta Cryst. A51, 887-897)
;
_exptl_crystal_colour colorless
_exptl_crystal_density_diffrn 1.924
_exptl_crystal_density_method 'not measured'
_exptl_crystal_description prism
_exptl_crystal_F_000 7920
_exptl_crystal_preparation 'Magnetic properties'
_exptl_crystal_size_max 0.2985
_exptl_crystal_size_mid 0.1639
_exptl_crystal_size_min 0.0691
_platon_squeeze_details
;
Crystals of TbMo8 are extremely efflorescent and solvent loss occurs 
immediately after they are separated from their mother solutions. Therefore, 
although the crystals were quickly covered with Paratone-N oil and placed in a 
stream of cooled nitrogen (120 K), some partial loss of solvent from the 
crystal could not be avoided. Some acetonitrile molecules were found in 
difference maps exhibiting large disorder and very high isotropic thermal 
factors. As they could not be modeled satisfactorily using atomic sites, 
they were removed from the atomic list and their diffuse contribution was 
treated with the SQUEEZE program. This procedure gave void volumes and 
electron numbers per unit cell which correspond to 6 acetonitrile molecules, 
which were added to the formula unit of compound TbMo8.
;
_refine_diff_density_max 4.487
_refine_diff_density_min -2.452
_refine_diff_density_rms 0.291
_refine_ls_extinction_method none
_refine_ls_goodness_of_fit_ref 1.084
_refine_ls_hydrogen_treatment noref
_refine_ls_matrix_type fullcycle
_refine_ls_number_parameters 1033
_refine_ls_number_reflns 32334
_refine_ls_number_restraints 50
_refine_ls_restrained_S_all 1.084
_refine_ls_R_factor_all 0.1776
_refine_ls_R_factor_gt 0.1205
_refine_ls_shift/su_max 0.097
_refine_ls_shift/su_mean 0.000
_refine_ls_structure_factor_coef Fsqd
_refine_ls_weighting_details 'calc w=1/[\s^2^(Fo^2^)+(0.1438P)^2^+325.6534P] where P=(Fo^2^+2Fc^2^)/3'
_refine_ls_weighting_scheme calc
_refine_ls_wR_factor_gt 0.3127
_refine_ls_wR_factor_ref 0.3448
_reflns_number_gt 18162
_reflns_number_total 32334
_reflns_threshold_expression >2sigma(I)
_cod_data_source_file c6dt02258h2.cif
_cod_data_source_block TbMo8
_cod_depositor_comments 'Adding full bibliography for 7040469--7040479.cif.'
_cod_database_code 7040469

loop_
_symmetry_equiv_pos_as_xyz
'x, y, z'
'-x, y+1/2, -z+1/2'
'-x, -y, -z'
'x, -y-1/2, z-1/2'

loop_
_atom_site_label
_atom_site_type_symbol
_atom_site_fract_x
_atom_site_fract_y
_atom_site_fract_z
_atom_site_U_iso_or_equiv
_atom_site_adp_type
_atom_site_occupancy
_atom_site_symmetry_multiplicity
_atom_site_calc_flag
_atom_site_refinement_flags
_atom_site_disorder_assembly
_atom_site_disorder_group
Tb1 Tb 0.26740(3) 0.45811(4) 0.50107(2) 0.038 Uani 1 1 d . . .
Mo1 Mo 0.29466(6) 0.25422(8) 0.54073(4) 0.038 Uani 1 1 d . . .
Mo2 Mo 0.22648(5) 0.36510(7) 0.60094(4) 0.032 Uani 1 1 d . . .
Mo3 Mo 0.13301(5) 0.37763(8) 0.53012(4) 0.038 Uani 1 1 d . . .
Mo4 Mo 0.20132(6) 0.26580(9) 0.47029(4) 0.043 Uani 1 1 d . . .
Mo5 Mo 0.37377(5) 0.52342(8) 0.42681(4) 0.037 Uani 1 1 d . . .
Mo6 Mo 0.38114(6) 0.60147(9) 0.51855(4) 0.041 Uani 1 1 d . . .
Mo7 Mo 0.26516(6) 0.67863(8) 0.50431(4) 0.037 Uani 1 1 d . . .
Mo8 Mo 0.25751(5) 0.60102(8) 0.41274(4) 0.035 Uani 1 1 d . . .
Mo9 Mo 0.26126(6) 0.17639(8) 0.63346(5) 0.045 Uani 1 1 d . . .
Mo10 Mo 0.19013(7) 0.28418(10) 0.69498(5) 0.049 Uani 1 1 d . . .
Mo11 Mo 0.09658(6) 0.30243(10) 0.62292(5) 0.048 Uani 1 1 d . . .
Mo12 Mo 0.16664(6) 0.19259(8) 0.56333(4) 0.042 Uani 1 1 d . . .
Mo13 Mo 0.36033(6) 0.64391(9) 0.34401(5) 0.046 Uani 1 1 d . . .
Mo14 Mo 0.36629(5) 0.72320(8) 0.43643(4) 0.038 Uani 1 1 d . . .
Mo15 Mo 0.25151(6) 0.80365(9) 0.42197(6) 0.051 Uani 1 1 d . . .
Mo16 Mo 0.24439(8) 0.72746(13) 0.32800(6) 0.068 Uani 1 1 d . . .
O1 O 0.3140(5) 0.3433(6) 0.5220(3) 0.043 Uani 1 1 d . . .
O2 O 0.2555(4) 0.4416(5) 0.5763(3) 0.039 Uani 1 1 d . . .
O3 O 0.1749(4) 0.4528(6) 0.5129(3) 0.039 Uani 1 1 d . . .
O4 O 0.2337(4) 0.3525(6) 0.4584(3) 0.040 Uani 1 1 d . . .
O5 O 0.3352(4) 0.4528(6) 0.4502(3) 0.035 Uani 1 1 d . . .
O6 O 0.3433(4) 0.5201(6) 0.5325(3) 0.037 Uani 1 1 d . . .
O7 O 0.2407(4) 0.5883(6) 0.5184(3) 0.037 Uani 1 1 d . . .
O8 O 0.2319(4) 0.5205(5) 0.4373(3) 0.033 Uani 1 1 d . . .
O9 O 0.3509(4) 0.1991(6) 0.5476(4) 0.047 Uani 1 1 d . . .
O10 O 0.2865(4) 0.2916(6) 0.5994(4) 0.041 Uani 1 1 d . . .
O11 O 0.2292(5) 0.3845(7) 0.6540(3) 0.046 Uani 1 1 d . . .
O12 O 0.1521(4) 0.3924(7) 0.5909(3) 0.043 Uani 1 1 d . . .
O13 O 0.0715(4) 0.4161(7) 0.5283(4) 0.051 Uani 1 1 d . . .
O14 O 0.1349(5) 0.3128(7) 0.4829(4) 0.053 Uani 1 1 d . . .
O15 O 0.1889(5) 0.2214(7) 0.4241(4) 0.053 Uani 1 1 d . . .
O16 O 0.2637(5) 0.2140(6) 0.4909(4) 0.045 Uani 1 1 d . . .
O17 O 0.2091(4) 0.3040(6) 0.5418(3) 0.037 Uani 1 1 d . . .
O18 O 0.4163(5) 0.4760(7) 0.3952(4) 0.054 Uani 1 1 d . . .
O19 O 0.4162(4) 0.5533(8) 0.4733(3) 0.051 Uani 1 1 d . . .
O20 O 0.4299(5) 0.6079(9) 0.5555(4) 0.060 Uani 1 1 d . . .
O21 O 0.3303(5) 0.6771(7) 0.5357(4) 0.050 Uani 1 1 d . . .
O22 O 0.2278(5) 0.7424(8) 0.5303(4) 0.057 Uani 1 1 d . . .
O23 O 0.2284(4) 0.6807(6) 0.4482(4) 0.043 Uani 1 1 d . . .
O24 O 0.2178(5) 0.6177(8) 0.3689(4) 0.054 Uani 1 1 d . . .
O25 O 0.3167(4) 0.5541(7) 0.3838(4) 0.047 Uani 1 1 d . . .
O26 O 0.3214(4) 0.6159(5) 0.4593(3) 0.035 Uani 1 1 d . . .
O27 O 0.3256(5) 0.1478(7) 0.6340(4) 0.053 Uani 1 1 d . . .
O28 O 0.2584(5) 0.2405(7) 0.6810(4) 0.052 Uani 1 1 d . . .
O29 O 0.2061(6) 0.3333(7) 0.7404(4) 0.057 Uani 1 1 d . . .
O30 O 0.1292(5) 0.3411(8) 0.6735(4) 0.057 Uani 1 1 d . . .
O31 O 0.0453(5) 0.3617(10) 0.6165(4) 0.079 Uani 1 1 d . . .
O32 O 0.1080(5) 0.2706(7) 0.5633(3) 0.047 Uani 1 1 d . . .
O33 O 0.1657(5) 0.1767(7) 0.5090(4) 0.051 Uani 1 1 d . . .
O34 O 0.2436(5) 0.1673(7) 0.5719(4) 0.048 Uani 1 1 d . . .
O35 O 0.1845(5) 0.2529(7) 0.6194(3) 0.047 Uani 1 1 d . . .
O36 O 0.3939(6) 0.5704(8) 0.3193(4) 0.064 Uani 1 1 d . . .
O37 O 0.3968(4) 0.6392(7) 0.4016(3) 0.045 Uani 1 1 d . . .
O38 O 0.4044(4) 0.7023(6) 0.4821(4) 0.045 Uani 1 1 d . . .
O39 O 0.3056(5) 0.7692(6) 0.4660(4) 0.048 Uani 1 1 d . . .
O40 O 0.2059(5) 0.8434(8) 0.4528(5) 0.063 Uani 1 1 d . . .
O41 O 0.2103(5) 0.7739(8) 0.3750(5) 0.066 Uani 1 1 d . . .
O42 O 0.1936(7) 0.7117(13) 0.2929(5) 0.100 Uani 1 1 d . . .
O43 O 0.2961(5) 0.6469(9) 0.3140(4) 0.063 Uani 1 1 d . . .
O44 O 0.3034(4) 0.7060(6) 0.3913(3) 0.040 Uani 1 1 d . . .
O45 O 0.2267(5) 0.0978(7) 0.6485(4) 0.058 Uani 1 1 d . . .
O46 O 0.1592(6) 0.2020(9) 0.7107(4) 0.066 Uani 1 1 d . . .
O47 O 0.0686(5) 0.2190(8) 0.6370(4) 0.065 Uani 1 1 d . . .
O48 O 0.1377(5) 0.1129(7) 0.5826(4) 0.056 Uani 1 1 d . . .
O49 O 0.3885(5) 0.7283(8) 0.3286(4) 0.061 Uani 1 1 d . . .
O50 O 0.3950(5) 0.8033(7) 0.4171(4) 0.056 Uani 1 1 d . . .
O51 O 0.2871(6) 0.8791(8) 0.4040(5) 0.068 Uani 1 1 d . . .
O52 O 0.2780(7) 0.8081(11) 0.3101(5) 0.085 Uani 1 1 d . . .
N1 N 0.4389(6) 0.3792(9) 0.6338(4) 0.048 Uani 1 1 d . . .
C1 C 0.3880(7) 0.3752(15) 0.6588(6) 0.065 Uani 1 1 d . . .
H1A H 0.3679 0.4227 0.6539 0.078 Uiso 1 1 calc R . .
H1B H 0.3665 0.3323 0.6482 0.078 Uiso 1 1 calc R . .
C2 C 0.3964(9) 0.3649(14) 0.7055(6) 0.067 Uani 1 1 d . . .
H2A H 0.4199 0.4056 0.7161 0.081 Uiso 1 1 calc R . .
H2B H 0.4138 0.3153 0.7109 0.081 Uiso 1 1 calc R . .
C3 C 0.3443(9) 0.3676(14) 0.7288(7) 0.071 Uani 1 1 d . . .
H3A H 0.3263 0.4161 0.7219 0.086 Uiso 1 1 calc R . .
H3B H 0.3216 0.3256 0.7186 0.086 Uiso 1 1 calc R . .
C4 C 0.3488(13) 0.3613(17) 0.7756(7) 0.102 Uani 1 1 d . . .
H4A H 0.3139 0.3636 0.7872 0.153 Uiso 1 1 calc R . .
H4B H 0.3701 0.4036 0.7865 0.153 Uiso 1 1 calc R . .
H4C H 0.3655 0.3128 0.7832 0.153 Uiso 1 1 calc R . .
C5 C 0.4750(9) 0.3137(12) 0.6412(7) 0.064 Uani 1 1 d . . .
H5A H 0.4828 0.3099 0.6710 0.077 Uiso 1 1 calc R . .
H5B H 0.5083 0.3243 0.6275 0.077 Uiso 1 1 calc R . .
C6 C 0.4532(9) 0.2333(13) 0.6253(8) 0.075 Uani 1 1 d . . .
H6A H 0.4178 0.2255 0.6362 0.090 Uiso 1 1 calc R . .
H6B H 0.4499 0.2348 0.5951 0.090 Uiso 1 1 calc R . .
C7 C 0.4861(11) 0.1683(17) 0.6373(10) 0.103 Uani 1 1 d . . .
H7A H 0.4857 0.1625 0.6674 0.124 Uiso 1 1 calc R . .
H7B H 0.5226 0.1790 0.6296 0.124 Uiso 1 1 calc R . .
C8 C 0.4682(13) 0.0926(15) 0.6171(10) 0.104 Uani 1 1 d . . .
H8A H 0.4919 0.0515 0.6260 0.157 Uiso 1 1 calc R . .
H8B H 0.4690 0.0976 0.5872 0.157 Uiso 1 1 calc R . .
H8C H 0.4325 0.0807 0.6253 0.157 Uiso 1 1 calc R . .
C9 C 0.4211(7) 0.3882(11) 0.5875(5) 0.047 Uani 1 1 d . . .
H9A H 0.4038 0.3404 0.5783 0.056 Uiso 1 1 calc R . .
H9B H 0.3948 0.4295 0.5854 0.056 Uiso 1 1 calc R . .
C10 C 0.4666(9) 0.4067(13) 0.5577(7) 0.071 Uani 1 1 d . . .
H10A H 0.4748 0.4618 0.5588 0.085 Uiso 1 1 calc R . .
H10B H 0.4984 0.3781 0.5662 0.085 Uiso 1 1 calc R . .
C11 C 0.4498(11) 0.3840(18) 0.5136(6) 0.095 Uani 1 1 d . . .
H11A H 0.4130 0.4002 0.5091 0.114 Uiso 1 1 calc R . .
H11B H 0.4712 0.4139 0.4945 0.114 Uiso 1 1 calc R . .
C12 C 0.4535(12) 0.3056(13) 0.5021(9) 0.090 Uani 1 1 d . . .
H12A H 0.4425 0.2997 0.4733 0.135 Uiso 1 1 calc R . .
H12B H 0.4307 0.2750 0.5193 0.135 Uiso 1 1 calc R . .
H12C H 0.4897 0.2883 0.5058 0.135 Uiso 1 1 calc R . .
C13 C 0.4692(8) 0.4544(11) 0.6479(7) 0.060 Uani 1 1 d . . .
H13A H 0.4838 0.4457 0.6759 0.072 Uiso 1 1 calc R . .
H13B H 0.4992 0.4614 0.6296 0.072 Uiso 1 1 calc R . .
C14 C 0.4388(8) 0.5272(14) 0.6482(6) 0.066 Uani 1 1 d . B .
H14A H 0.4160 0.5273 0.6723 0.079 Uiso 1 1 calc R . .
H14B H 0.4160 0.5295 0.6233 0.079 Uiso 1 1 calc R . .
C15 C 0.4739(10) 0.5984(13) 0.6499(8) 0.087 Uani 1 1 d D . .
H15A H 0.4917 0.6021 0.6234 0.105 Uiso 0.50 1 calc PR A 1
H15B H 0.5013 0.5899 0.6713 0.105 Uiso 0.50 1 calc PR A 1
H15C H 0.4516 0.6443 0.6521 0.105 Uiso 0.50 1 calc PR A 2
H15D H 0.4930 0.6022 0.6239 0.105 Uiso 0.50 1 calc PR A 2
C16A C 0.448(2) 0.6779(19) 0.6585(14) 0.096 Uiso 0.50 1 d PD B 1
H16A H 0.4217 0.6892 0.6367 0.144 Uiso 0.50 1 calc PR B 1
H16B H 0.4746 0.7177 0.6591 0.144 Uiso 0.50 1 calc PR B 1
H16C H 0.4305 0.6763 0.6850 0.144 Uiso 0.50 1 calc PR B 1
C16B C 0.5138(18) 0.597(3) 0.6863(12) 0.103 Uiso 0.50 1 d PD B 2
H16D H 0.5354 0.6430 0.6857 0.155 Uiso 0.50 1 calc PR B 2
H16E H 0.5363 0.5519 0.6841 0.155 Uiso 0.50 1 calc PR B 2
H16F H 0.4951 0.5949 0.7121 0.155 Uiso 0.50 1 calc PR B 2
N2 N 0.2467(8) 0.3711(12) 0.3143(6) 0.077 Uiso 1 1 d . . .
C17 C 0.2775(9) 0.3632(13) 0.3558(7) 0.067 Uiso 1 1 d . . .
H17A H 0.2540 0.3771 0.3783 0.080 Uiso 1 1 calc R . .
H17B H 0.3069 0.4000 0.3562 0.080 Uiso 1 1 calc R . .
C18 C 0.2999(10) 0.2819(14) 0.3643(8) 0.077 Uiso 1 1 d . . .
H18A H 0.2717 0.2472 0.3731 0.092 Uiso 1 1 calc R . .
H18B H 0.3155 0.2608 0.3393 0.092 Uiso 1 1 calc R . .
C19 C 0.3411(10) 0.2898(15) 0.3979(8) 0.080 Uiso 1 1 d D . .
H19A H 0.3254 0.3108 0.4229 0.096 Uiso 1 1 calc R . .
H19B H 0.3691 0.3248 0.3892 0.096 Uiso 1 1 calc R . .
C20 C 0.3642(19) 0.209(2) 0.4068(16) 0.198 Uiso 1 1 d D . .
H20A H 0.3914 0.2125 0.4284 0.296 Uiso 1 1 calc R . .
H20B H 0.3793 0.1884 0.3818 0.296 Uiso 1 1 calc R . .
H20C H 0.3363 0.1749 0.4159 0.296 Uiso 1 1 calc R . .
C21 C 0.2014(9) 0.3113(12) 0.3104(7) 0.075 Uiso 1 1 d . . .
H21A H 0.1860 0.3145 0.2824 0.090 Uiso 1 1 calc R . .
H21B H 0.2169 0.2598 0.3136 0.090 Uiso 1 1 calc R . .
C22 C 0.1601(11) 0.3184(17) 0.3388(9) 0.095 Uiso 1 1 d . . .
H22A H 0.1401 0.3659 0.3336 0.114 Uiso 1 1 calc R . .
H22B H 0.1744 0.3196 0.3673 0.114 Uiso 1 1 calc R . .
C23 C 0.1233(14) 0.246(2) 0.3321(12) 0.133 Uiso 1 1 d D . .
H23A H 0.1122 0.2420 0.3029 0.160 Uiso 1 1 calc R . .
H23B H 0.1429 0.1987 0.3395 0.160 Uiso 1 1 calc R . .
C24 C 0.0741(18) 0.253(4) 0.3595(16) 0.228 Uiso 1 1 d D . .
H24A H 0.0521 0.2074 0.3560 0.342 Uiso 1 1 calc R . .
H24B H 0.0539 0.2981 0.3513 0.342 Uiso 1 1 calc R . .
H24C H 0.0853 0.2576 0.3883 0.342 Uiso 1 1 calc R . .
C25 C 0.2210(10) 0.4507(15) 0.3126(8) 0.082 Uiso 1 1 d D . .
H25A H 0.2497 0.4885 0.3120 0.098 Uiso 1 1 calc R . .
H25B H 0.2031 0.4580 0.3388 0.098 Uiso 1 1 calc R . .
C26 C 0.1803(12) 0.4736(15) 0.2771(9) 0.126 Uiso 1 1 d D . .
H26A H 0.1689 0.4273 0.2620 0.152 Uiso 1 1 calc R . .
H26B H 0.1491 0.4972 0.2892 0.152 Uiso 1 1 calc R . .
C27 C 0.2059(16) 0.531(3) 0.2469(12) 0.180 Uiso 1 1 d D . .
H27A H 0.2353 0.5066 0.2327 0.216 Uiso 1 1 calc R . .
H27B H 0.2192 0.5764 0.2618 0.216 Uiso 1 1 calc R . .
C28 C 0.1604(18) 0.554(3) 0.2147(14) 0.190 Uiso 1 1 d D . .
H28A H 0.1725 0.5959 0.1974 0.285 Uiso 1 1 calc R . .
H28B H 0.1295 0.5709 0.2295 0.285 Uiso 1 1 calc R . .
H28C H 0.1512 0.5102 0.1975 0.285 Uiso 1 1 calc R . .
C29 C 0.2827(12) 0.3596(18) 0.2771(9) 0.102 Uiso 1 1 d . . .
H29A H 0.2939 0.3056 0.2769 0.122 Uiso 1 1 calc R . .
H29B H 0.2612 0.3681 0.2518 0.122 Uiso 1 1 calc R . .
C30 C 0.3322(13) 0.410(2) 0.2744(11) 0.124 Uiso 1 1 d D . .
H30A H 0.3524 0.4075 0.3006 0.149 Uiso 1 1 calc R . .
H30B H 0.3221 0.4633 0.2691 0.149 Uiso 1 1 calc R . .
C31 C 0.3675(17) 0.379(3) 0.2380(14) 0.183 Uiso 1 1 d D . .
H31A H 0.3834 0.3296 0.2457 0.219 Uiso 1 1 calc R . .
H31B H 0.3457 0.3718 0.2129 0.219 Uiso 1 1 calc R . .
C32 C 0.4116(16) 0.440(3) 0.2301(10) 0.190 Uiso 1 1 d D . .
H32A H 0.4314 0.4245 0.2061 0.285 Uiso 1 1 calc R . .
H32B H 0.4352 0.4427 0.2542 0.285 Uiso 1 1 calc R . .
H32C H 0.3956 0.4897 0.2251 0.285 Uiso 1 1 calc R . .
N3 N 0.0663(8) 0.6955(12) 0.4839(6) 0.077 Uiso 1 1 d . . .
C33 C 0.0537(9) 0.6182(14) 0.4604(6) 0.075 Uiso 1 1 d . . .
H33A H 0.0344 0.5850 0.4792 0.090 Uiso 1 1 calc R . .
H33B H 0.0296 0.6305 0.4371 0.090 Uiso 1 1 calc R . .
C34 C 0.0981(10) 0.5721(15) 0.4437(8) 0.079 Uiso 1 1 d . . .
H34A H 0.1215 0.5546 0.4664 0.094 Uiso 1 1 calc R . .
H34B H 0.1187 0.6036 0.4248 0.094 Uiso 1 1 calc R . .
C35 C 0.0737(14) 0.500(2) 0.4197(11) 0.122 Uiso 1 1 d . . .
H35A H 0.0546 0.4676 0.4391 0.146 Uiso 1 1 calc R . .
H35B H 0.0484 0.5180 0.3983 0.146 Uiso 1 1 calc R . .
C36 C 0.111(3) 0.460(4) 0.403(2) 0.258 Uiso 1 1 d . . .
H36A H 0.0953 0.4158 0.3885 0.387 Uiso 1 1 calc R . .
H36B H 0.1359 0.4425 0.4237 0.387 Uiso 1 1 calc R . .
H36C H 0.1289 0.4917 0.3827 0.387 Uiso 1 1 calc R . .
C37 C 0.1048(10) 0.6738(15) 0.5206(8) 0.077 Uiso 1 1 d . . .
H37A H 0.1360 0.6484 0.5095 0.092 Uiso 1 1 calc R . .
H37B H 0.1166 0.7210 0.5345 0.092 Uiso 1 1 calc R . .
C38 C 0.0794(11) 0.6197(18) 0.5529(7) 0.096 Uiso 1 1 d . . .
H38A H 0.0498 0.6451 0.5664 0.115 Uiso 1 1 calc R . .
H38B H 0.0667 0.5720 0.5399 0.115 Uiso 1 1 calc R . .
C39 C 0.1242(12) 0.6039(18) 0.5836(9) 0.100 Uiso 1 1 d D . .
H39A H 0.1381 0.6514 0.5960 0.120 Uiso 1 1 calc R . .
H39B H 0.1530 0.5754 0.5709 0.120 Uiso 1 1 calc R . .
C40 C 0.095(2) 0.554(3) 0.6159(15) 0.220 Uiso 1 1 d D . .
H40A H 0.1190 0.5388 0.6381 0.330 Uiso 1 1 calc R . .
H40B H 0.0807 0.5077 0.6024 0.330 Uiso 1 1 calc R . .
H40C H 0.0657 0.5830 0.6272 0.330 Uiso 1 1 calc R . .
C41 C 0.0146(11) 0.7250(16) 0.4982(8) 0.092 Uiso 1 1 d . . .
H41A H -0.0031 0.6844 0.5137 0.110 Uiso 1 1 calc R . .
H41B H -0.0079 0.7377 0.4740 0.110 Uiso 1 1 calc R . .
C42 C 0.0213(11) 0.8016(18) 0.5276(9) 0.102 Uiso 1 1 d . . .
H42A H 0.0356 0.7878 0.5551 0.122 Uiso 1 1 calc R . .
H42B H 0.0447 0.8394 0.5150 0.122 Uiso 1 1 calc R . .
C43 C -0.0335(16) 0.833(2) 0.5305(13) 0.147 Uiso 1 1 d D . .
H43A H -0.0569 0.7918 0.5401 0.177 Uiso 1 1 calc R . .
H43B H -0.0461 0.8486 0.5029 0.177 Uiso 1 1 calc R . .
C44 C -0.037(2) 0.903(3) 0.5607(14) 0.190 Uiso 1 1 d D . .
H44A H -0.0729 0.9205 0.5619 0.285 Uiso 1 1 calc R . .
H44B H -0.0145 0.9443 0.5508 0.285 Uiso 1 1 calc R . .
H44C H -0.0243 0.8874 0.5881 0.285 Uiso 1 1 calc R . .
C45 C 0.0941(11) 0.7470(16) 0.4580(8) 0.098 Uiso 1 1 d . . .
H45A H 0.1287 0.7244 0.4523 0.117 Uiso 1 1 calc R . .
H45B H 0.1005 0.7950 0.4733 0.117 Uiso 1 1 calc R . .
C46 C 0.0651(18) 0.768(2) 0.4143(11) 0.171 Uiso 1 1 d D . .
H46A H 0.0740 0.7292 0.3936 0.205 Uiso 1 1 calc R . .
H46B H 0.0267 0.7675 0.4175 0.205 Uiso 1 1 calc R . .
C47 C 0.0832(18) 0.849(2) 0.3996(12) 0.180 Uiso 1 1 d D . .
H47A H 0.1061 0.8407 0.3760 0.216 Uiso 1 1 calc R . .
H47B H 0.1058 0.8703 0.4219 0.216 Uiso 1 1 calc R . .
C48 C 0.0439(18) 0.915(3) 0.3864(15) 0.190 Uiso 1 1 d D . .
H48A H 0.0629 0.9548 0.3720 0.285 Uiso 1 1 calc R . .
H48B H 0.0281 0.9364 0.4109 0.285 Uiso 1 1 calc R . .
H48C H 0.0164 0.8939 0.3682 0.285 Uiso 1 1 calc R . .
N4 N 0.3149(10) 0.5597(16) 0.0607(7) 0.105 Uiso 1 1 d D . .
C49 C 0.2633(10) 0.5856(15) 0.0442(8) 0.082 Uiso 1 1 d . . .
H49A H 0.2679 0.6046 0.0160 0.098 Uiso 1 1 calc R . .
H49B H 0.2515 0.6291 0.0610 0.098 Uiso 1 1 calc R . .
C50 C 0.2187(12) 0.524(2) 0.0431(11) 0.111 Uiso 1 1 d . . .
H50A H 0.2217 0.4928 0.0180 0.133 Uiso 1 1 calc R . .
H50B H 0.2231 0.4899 0.0671 0.133 Uiso 1 1 calc R . .
C51 C 0.1647(14) 0.560(2) 0.0436(12) 0.127 Uiso 1 1 d D . .
H51A H 0.1390 0.5194 0.0376 0.152 Uiso 1 1 calc R . .
H51B H 0.1625 0.5964 0.0203 0.152 Uiso 1 1 calc R . .
C52 C 0.145(3) 0.605(4) 0.0830(17) 0.303 Uiso 1 1 d D . .
H52A H 0.1100 0.6271 0.0769 0.454 Uiso 1 1 calc R . .
H52B H 0.1692 0.6464 0.0901 0.454 Uiso 1 1 calc R . .
H52C H 0.1424 0.5701 0.1062 0.454 Uiso 1 1 calc R . .
C53 C 0.3139(13) 0.5463(19) 0.1087(7) 0.111 Uiso 1 1 d D . .
H53A H 0.2911 0.5018 0.1136 0.133 Uiso 1 1 calc R . .
H53B H 0.3497 0.5318 0.1179 0.133 Uiso 1 1 calc R . .
C54 C 0.297(2) 0.608(3) 0.1354(13) 0.191 Uiso 1 1 d D . .
H54A H 0.2582 0.6157 0.1330 0.229 Uiso 1 1 calc R . .
H54B H 0.3143 0.6568 0.1289 0.229 Uiso 1 1 calc R . .
C55 C 0.3135(19) 0.579(3) 0.1800(9) 0.230 Uiso 1 1 d D . .
H55A H 0.2919 0.5345 0.1879 0.276 Uiso 1 1 calc R . .
H55B H 0.3507 0.5634 0.1809 0.276 Uiso 1 1 calc R . .
C56 C 0.304(2) 0.648(3) 0.2095(14) 0.190 Uiso 1 1 d D . .
H56A H 0.3077 0.6307 0.2380 0.285 Uiso 1 1 calc R . .
H56B H 0.2689 0.6684 0.2045 0.285 Uiso 1 1 calc R . .
H56C H 0.3301 0.6876 0.2045 0.285 Uiso 1 1 calc R . .
C57 C 0.3575(15) 0.622(2) 0.0529(13) 0.139 Uiso 1 1 d . . .
H57A H 0.3608 0.6275 0.0229 0.167 Uiso 1 1 calc R . .
H57B H 0.3439 0.6714 0.0631 0.167 Uiso 1 1 calc R . .
C58 C 0.4086(13) 0.612(2) 0.0700(12) 0.146 Uiso 1 1 d D . .
H58A H 0.4192 0.5587 0.0660 0.175 Uiso 1 1 calc R . .
H58B H 0.4072 0.6214 0.0999 0.175 Uiso 1 1 calc R . .
C59 C 0.4524(15) 0.665(3) 0.0524(11) 0.180 Uiso 1 1 d D . .
H59A H 0.4381 0.7156 0.0445 0.216 Uiso 1 1 calc R . .
H59B H 0.4685 0.6414 0.0282 0.216 Uiso 1 1 calc R . .
C60 C 0.4939(13) 0.672(2) 0.0897(13) 0.190 Uiso 1 1 d D . .
H60A H 0.5238 0.7029 0.0811 0.285 Uiso 1 1 calc R . .
H60B H 0.5060 0.6215 0.0979 0.285 Uiso 1 1 calc R . .
H60C H 0.4774 0.6973 0.1129 0.285 Uiso 1 1 calc R . .
C61 C 0.3302(13) 0.4872(18) 0.0391(10) 0.118 Uiso 1 1 d . . .
H61A H 0.3043 0.4476 0.0459 0.142 Uiso 1 1 calc R . .
H61B H 0.3644 0.4705 0.0509 0.142 Uiso 1 1 calc R . .
C62 C 0.3347(17) 0.489(3) -0.0073(14) 0.166 Uiso 1 1 d D . .
H62A H 0.3269 0.5407 -0.0174 0.199 Uiso 1 1 calc R . .
H62B H 0.3085 0.4535 -0.0197 0.199 Uiso 1 1 calc R . .
C63 C 0.3911(18) 0.465(3) -0.0212(14) 0.211 Uiso 1 1 d D . .
H63A H 0.3973 0.4097 -0.0159 0.253 Uiso 1 1 calc R . .
H63B H 0.4184 0.4945 -0.0064 0.253 Uiso 1 1 calc R . .
C64 C 0.391(2) 0.482(3) -0.0689(14) 0.190 Uiso 1 1 d D . .
H64A H 0.4261 0.4709 -0.0795 0.285 Uiso 1 1 calc R . .
H64B H 0.3831 0.5361 -0.0735 0.285 Uiso 1 1 calc R . .
H64C H 0.3651 0.4505 -0.0831 0.285 Uiso 1 1 calc R . .
N5 N 0.1685(11) 0.5579(17) 0.7502(9) 0.121 Uiso 1 1 d D . .
C65 C 0.1896(16) 0.547(2) 0.7917(10) 0.141 Uiso 1 1 d . . .
H65A H 0.2151 0.5881 0.7973 0.169 Uiso 1 1 calc R . .
H65B H 0.1604 0.5542 0.8107 0.169 Uiso 1 1 calc R . .
C66 C 0.2144(16) 0.477(2) 0.8026(10) 0.142 Uiso 1 1 d D D .
H66A H 0.2480 0.4718 0.7884 0.170 Uiso 1 1 calc R . .
H66B H 0.1917 0.4332 0.7952 0.170 Uiso 1 1 calc R . .
C67 C 0.2240(18) 0.481(3) 0.8507(10) 0.180 Uiso 1 1 d D . .
H67A H 0.2558 0.4497 0.8542 0.216 Uiso 0.50 1 calc PR C 1
H67B H 0.2366 0.5345 0.8540 0.216 Uiso 0.50 1 calc PR C 1
H67C H 0.2335 0.5345 0.8580 0.216 Uiso 0.50 1 calc PR C 2
H67D H 0.1905 0.4699 0.8641 0.216 Uiso 0.50 1 calc PR C 2
C68A C 0.197(2) 0.468(4) 0.8932(15) 0.109 Uiso 0.50 1 d PD D 1
H68A H 0.2159 0.4963 0.9148 0.164 Uiso 0.50 1 calc PR D 1
H68B H 0.1972 0.4136 0.8998 0.164 Uiso 0.50 1 calc PR D 1
H68C H 0.1605 0.4862 0.8914 0.164 Uiso 0.50 1 calc PR D 1
C68B C 0.267(3) 0.427(5) 0.869(3) 0.187 Uiso 0.50 1 d PD D 2
H68D H 0.2712 0.4366 0.8989 0.280 Uiso 0.50 1 calc PR D 2
H68E H 0.3005 0.4368 0.8561 0.280 Uiso 0.50 1 calc PR D 2
H68F H 0.2568 0.3739 0.8648 0.280 Uiso 0.50 1 calc PR D 2
C69 C 0.1269(12) 0.4998(16) 0.7391(10) 0.114 Uiso 1 1 d D . .
H69A H 0.1440 0.4494 0.7375 0.137 Uiso 1 1 calc R . .
H69B H 0.1131 0.5121 0.7113 0.137 Uiso 1 1 calc R . .
C70 C 0.0787(15) 0.492(3) 0.7681(13) 0.173 Uiso 1 1 d D . .
H70A H 0.0599 0.5409 0.7692 0.207 Uiso 1 1 calc R . .
H70B H 0.0916 0.4793 0.7962 0.207 Uiso 1 1 calc R . .
C71 C 0.0392(18) 0.427(3) 0.7527(14) 0.180 Uiso 1 1 d D . .
H71A H 0.0592 0.3829 0.7422 0.216 Uiso 1 1 calc R . .
H71B H 0.0167 0.4467 0.7300 0.216 Uiso 1 1 calc R . .
C72 C 0.0037(19) 0.400(3) 0.7896(14) 0.190 Uiso 1 1 d D . .
H72A H -0.0211 0.3612 0.7798 0.285 Uiso 1 1 calc R . .
H72B H -0.0155 0.4438 0.8002 0.285 Uiso 1 1 calc R . .
H72C H 0.0261 0.3785 0.8116 0.285 Uiso 1 1 calc R . .
C73 C 0.2087(12) 0.5430(16) 0.7142(11) 0.138 Uiso 1 1 d D . .
H73A H 0.2202 0.4892 0.7159 0.166 Uiso 1 1 calc R . .
H73B H 0.1895 0.5494 0.6876 0.166 Uiso 1 1 calc R . .
C74 C 0.2585(14) 0.595(2) 0.7138(13) 0.156 Uiso 1 1 d D . .
H74A H 0.2790 0.5864 0.7396 0.187 Uiso 1 1 calc R . .
H74B H 0.2473 0.6488 0.7133 0.187 Uiso 1 1 calc R . .
C75 C 0.2950(18) 0.580(3) 0.6763(12) 0.180 Uiso 1 1 d D . .
H75A H 0.3296 0.6037 0.6814 0.216 Uiso 1 1 calc R . .
H75B H 0.3002 0.5242 0.6727 0.216 Uiso 1 1 calc R . .
C76 C 0.268(2) 0.614(3) 0.6371(15) 0.209 Uiso 1 1 d D . .
H76A H 0.2893 0.6022 0.6132 0.313 Uiso 1 1 calc R . .
H76B H 0.2660 0.6699 0.6401 0.313 Uiso 1 1 calc R . .
H76C H 0.2332 0.5930 0.6333 0.313 Uiso 1 1 calc R . .
C77 C 0.1459(19) 0.641(2) 0.7451(13) 0.180 Uiso 1 1 d D . .
H77A H 0.1732 0.6778 0.7543 0.216 Uiso 1 1 calc R . .
H77B H 0.1159 0.6467 0.7636 0.216 Uiso 1 1 calc R . .
C78 C 0.1271(19) 0.6632(17) 0.7002(13) 0.180 Uiso 1 1 d D . .
H78A H 0.1004 0.6263 0.6902 0.216 Uiso 1 1 calc R . .
H78B H 0.1571 0.6611 0.6816 0.216 Uiso 1 1 calc R . .
C79 C 0.1030(19) 0.746(2) 0.6998(14) 0.180 Uiso 1 1 d D . .
H79A H 0.1309 0.7843 0.7058 0.216 Uiso 1 1 calc R . .
H79B H 0.0763 0.7508 0.7211 0.216 Uiso 1 1 calc R . .
C80 C 0.0770(19) 0.763(3) 0.6555(13) 0.190 Uiso 1 1 d D . .
H80A H 0.0703 0.8173 0.6524 0.285 Uiso 1 1 calc R . .
H80B H 0.0439 0.7346 0.6527 0.285 Uiso 1 1 calc R . .
H80C H 0.1008 0.7456 0.6342 0.285 Uiso 1 1 calc R . .

loop_
_atom_site_aniso_label
_atom_site_aniso_U_11
_atom_site_aniso_U_22
_atom_site_aniso_U_33
_atom_site_aniso_U_23
_atom_site_aniso_U_13
_atom_site_aniso_U_12
Tb1 0.044 0.032 0.037 0.001 0.001 -0.004
Mo1 0.045 0.027 0.042 0.000 0.001 -0.002
Mo2 0.039 0.029 0.029 0.000 -0.003 -0.004
Mo3 0.038 0.041 0.034 0.005 -0.005 -0.008
Mo4 0.057 0.038 0.035 -0.003 -0.002 -0.011
Mo5 0.039 0.032 0.039 0.002 0.003 -0.002
Mo6 0.044 0.042 0.037 0.003 -0.009 -0.010
Mo7 0.043 0.030 0.039 -0.001 0.004 -0.007
Mo8 0.036 0.037 0.032 0.000 -0.005 -0.002
Mo9 0.058 0.033 0.044 0.009 -0.008 -0.007
Mo10 0.064 0.051 0.032 0.005 -0.003 -0.009
Mo11 0.046 0.061 0.038 0.007 0.002 -0.013
Mo12 0.052 0.037 0.038 0.004 -0.003 -0.017
Mo13 0.053 0.047 0.038 0.006 0.004 -0.001
Mo14 0.040 0.031 0.044 0.002 0.002 -0.006
Mo15 0.051 0.036 0.065 0.013 0.006 0.004
Mo16 0.070 0.087 0.047 0.025 -0.005 0.017
O1 0.063 0.024 0.042 0.005 0.018 0.016
O2 0.058 0.018 0.041 0.013 0.001 -0.004
O3 0.055 0.033 0.029 0.002 0.004 -0.010
O4 0.056 0.033 0.030 -0.005 0.004 -0.016
O5 0.041 0.032 0.032 0.010 -0.001 0.000
O6 0.050 0.025 0.037 0.007 -0.005 -0.001
O7 0.038 0.037 0.035 0.007 -0.004 -0.011
O8 0.038 0.017 0.045 0.003 0.005 -0.001
O9 0.041 0.036 0.063 0.008 -0.006 -0.003
O10 0.031 0.037 0.054 -0.015 -0.011 -0.002
O11 0.052 0.053 0.033 0.004 -0.005 -0.001
O12 0.048 0.043 0.038 0.009 0.002 -0.001
O13 0.040 0.057 0.055 0.003 0.002 -0.013
O14 0.082 0.039 0.035 0.005 -0.009 -0.014
O15 0.076 0.043 0.039 0.000 -0.002 -0.013
O16 0.057 0.036 0.043 0.008 0.003 -0.001
O17 0.046 0.030 0.034 -0.003 0.001 -0.005
O18 0.054 0.050 0.056 0.003 0.007 0.005
O19 0.036 0.079 0.037 -0.002 -0.008 0.006
O20 0.043 0.086 0.049 0.000 -0.017 -0.007
O21 0.053 0.060 0.037 -0.002 -0.003 -0.013
O22 0.065 0.052 0.055 -0.004 0.004 -0.007
O23 0.037 0.038 0.056 -0.007 0.018 -0.004
O24 0.056 0.057 0.049 0.004 -0.015 -0.007
O25 0.037 0.052 0.052 -0.004 -0.012 -0.001
O26 0.046 0.025 0.033 0.002 0.000 -0.010
O27 0.056 0.043 0.061 0.007 0.000 0.008
O28 0.062 0.051 0.042 0.006 -0.014 -0.003
O29 0.080 0.043 0.047 0.002 0.002 -0.007
O30 0.059 0.068 0.043 -0.006 0.010 -0.006
O31 0.058 0.124 0.056 -0.034 0.033 -0.033
O32 0.054 0.048 0.037 0.012 -0.008 -0.022
O33 0.061 0.037 0.055 0.002 -0.009 -0.022
O34 0.058 0.036 0.051 0.003 -0.004 -0.013
O35 0.060 0.044 0.036 0.015 -0.011 -0.022
O36 0.072 0.066 0.054 -0.004 0.019 0.000
O37 0.039 0.052 0.045 0.000 -0.001 -0.010
O38 0.047 0.040 0.047 -0.002 -0.004 -0.010
O39 0.048 0.031 0.065 0.002 0.007 0.000
O40 0.057 0.048 0.084 0.018 0.002 0.002
O41 0.060 0.062 0.075 0.031 0.004 0.014
O42 0.074 0.166 0.060 0.023 -0.022 0.037
O43 0.054 0.100 0.036 0.016 0.008 0.006
O44 0.057 0.020 0.042 0.008 -0.004 -0.005
O45 0.075 0.048 0.050 0.021 -0.005 -0.015
O46 0.085 0.074 0.040 0.005 -0.009 -0.010
O47 0.065 0.072 0.058 0.020 -0.006 -0.023
O48 0.075 0.043 0.051 0.017 -0.004 -0.032
O49 0.071 0.055 0.058 0.019 0.015 0.001
O50 0.057 0.047 0.064 0.002 0.006 -0.011
O51 0.065 0.043 0.096 0.019 0.010 0.000
O52 0.089 0.102 0.066 0.035 0.013 0.024
N1 0.055 0.055 0.032 0.000 -0.005 -0.005
C1 0.046 0.102 0.048 -0.001 -0.002 -0.015
C2 0.080 0.073 0.048 0.015 -0.008 -0.023
C3 0.073 0.072 0.068 0.012 -0.010 -0.011
C4 0.156 0.103 0.049 -0.002 0.029 -0.052
C5 0.074 0.060 0.058 0.025 -0.012 -0.008
C6 0.076 0.067 0.081 0.029 -0.007 -0.015
C7 0.083 0.113 0.115 0.035 0.043 0.007
C8 0.140 0.060 0.113 -0.004 0.010 -0.012
C9 0.045 0.058 0.038 0.006 0.004 0.000
C10 0.087 0.053 0.074 0.001 -0.002 0.005
C11 0.100 0.149 0.035 -0.004 -0.004 0.056
C12 0.117 0.056 0.097 0.017 0.022 0.006
C13 0.071 0.045 0.065 -0.002 -0.007 -0.018
C14 0.063 0.086 0.048 -0.004 -0.003 -0.005
C15 0.104 0.059 0.098 -0.049 0.000 -0.009

loop_
_atom_type_symbol
_atom_type_description
_atom_type_scat_dispersion_real
_atom_type_scat_dispersion_imag
_atom_type_scat_source
Mo Mo -1.6832 0.6857 'International Tables Vol C Tables 4.2.6.8 and 6.1.1.4'
Tb Tb -0.1723 4.1537 'International Tables Vol C Tables 4.2.6.8 and 6.1.1.4'
C C 0.0033 0.0016 'International Tables Vol C Tables 4.2.6.8 and 6.1.1.4'
H H 0.0000 0.0000 'International Tables Vol C Tables 4.2.6.8 and 6.1.1.4'
N N 0.0061 0.0033 'International Tables Vol C Tables 4.2.6.8 and 6.1.1.4'
O O 0.0106 0.0060 'International Tables Vol C Tables 4.2.6.8 and 6.1.1.4'

loop_
_geom_angle_atom_site_label_1
_geom_angle_atom_site_label_2
_geom_angle_atom_site_label_3
_geom_angle
O3 Tb1 O1 113.5(4)
O3 Tb1 O6 136.7(4)
O1 Tb1 O6 82.6(4)
O3 Tb1 O5 145.8(3)
O1 Tb1 O5 78.9(3)
O6 Tb1 O5 74.3(4)
O3 Tb1 O7 73.7(3)
O1 Tb1 O7 147.5(4)
O6 Tb1 O7 73.2(3)
O5 Tb1 O7 113.6(3)
O3 Tb1 O4 74.3(4)
O1 Tb1 O4 72.4(4)
O6 Tb1 O4 147.2(4)
O5 Tb1 O4 80.2(3)
O7 Tb1 O4 137.4(4)
O3 Tb1 O2 72.2(4)
O1 Tb1 O2 72.4(3)
O6 Tb1 O2 75.7(4)
O5 Tb1 O2 140.6(4)
O7 Tb1 O2 80.8(3)
O4 Tb1 O2 114.8(3)
O3 Tb1 O8 79.2(3)
O1 Tb1 O8 139.6(3)
O6 Tb1 O8 115.1(3)
O5 Tb1 O8 72.4(3)
O7 Tb1 O8 71.8(3)
O4 Tb1 O8 75.2(3)
O2 Tb1 O8 144.9(3)
O9 Mo1 O1 107.5(5)
O9 Mo1 O16 103.0(5)
O1 Mo1 O16 98.4(5)
O9 Mo1 O10 99.3(5)
O1 Mo1 O10 94.4(5)
O16 Mo1 O10 149.5(5)
O9 Mo1 O34 93.0(5)
O1 Mo1 O34 157.9(5)
O16 Mo1 O34 84.5(5)
O10 Mo1 O34 73.8(4)
O9 Mo1 O17 165.3(5)
O1 Mo1 O17 86.8(4)
O16 Mo1 O17 77.7(4)
O10 Mo1 O17 75.6(4)
O34 Mo1 O17 72.3(4)
O9 Mo1 Mo4 135.1(4)
O1 Mo1 Mo4 84.7(4)
O16 Mo1 Mo4 32.2(4)
O10 Mo1 Mo4 123.3(3)
O34 Mo1 Mo4 86.5(3)
O17 Mo1 Mo4 47.7(3)
O2 Mo2 O11 107.3(5)
O2 Mo2 O12 98.9(5)
O11 Mo2 O12 97.4(5)
O2 Mo2 O10 98.6(5)
O11 Mo2 O10 97.9(5)
O12 Mo2 O10 152.1(5)
O2 Mo2 O17 92.8(5)
O11 Mo2 O17 159.9(5)
O12 Mo2 O17 78.7(4)
O10 Mo2 O17 78.8(4)
O2 Mo2 O35 167.5(5)
O11 Mo2 O35 85.2(5)
O12 Mo2 O35 78.5(5)
O10 Mo2 O35 79.6(5)
O17 Mo2 O35 74.7(4)
O13 Mo3 O3 104.7(6)
O13 Mo3 O14 104.3(6)
O3 Mo3 O14 99.0(5)
O13 Mo3 O12 100.5(5)
O3 Mo3 O12 94.7(5)
O14 Mo3 O12 147.6(5)
O13 Mo3 O32 94.3(5)
O3 Mo3 O32 159.1(5)
O14 Mo3 O32 84.6(5)
O12 Mo3 O32 72.9(4)
O13 Mo3 O17 167.3(5)
O3 Mo3 O17 87.6(4)
O14 Mo3 O17 76.6(5)
O12 Mo3 O17 74.7(4)
O32 Mo3 O17 73.1(4)
O15 Mo4 O4 105.9(5)
O15 Mo4 O14 103.6(6)
O4 Mo4 O14 95.5(5)
O15 Mo4 O16 102.9(6)
O4 Mo4 O16 95.4(5)
O14 Mo4 O16 147.3(5)
O15 Mo4 O33 96.3(5)
O4 Mo4 O33 157.8(5)
O14 Mo4 O33 78.8(5)
O16 Mo4 O33 79.5(5)
O15 Mo4 O17 167.2(5)
O4 Mo4 O17 86.9(4)
O14 Mo4 O17 74.4(4)
O16 Mo4 O17 75.5(4)
O33 Mo4 O17 70.9(4)
O15 Mo4 Mo1 134.6(5)
O4 Mo4 Mo1 82.6(4)
O14 Mo4 Mo1 120.2(3)
O16 Mo4 Mo1 31.9(4)
O33 Mo4 Mo1 81.9(3)
O17 Mo4 Mo1 45.8(3)
O18 Mo5 O5 106.6(6)
O18 Mo5 O19 104.6(6)
O5 Mo5 O19 99.3(5)
O18 Mo5 O25 99.4(6)
O5 Mo5 O25 94.8(5)
O19 Mo5 O25 147.3(5)
O18 Mo5 O37 92.4(5)
O5 Mo5 O37 159.0(4)
O19 Mo5 O37 84.0(5)
O25 Mo5 O37 73.0(4)
O18 Mo5 O26 165.0(5)
O5 Mo5 O26 87.6(4)
O19 Mo5 O26 76.9(4)
O25 Mo5 O26 74.3(4)
O37 Mo5 O26 72.8(4)
O20 Mo6 O6 105.1(6)
O20 Mo6 O19 102.9(6)
O6 Mo6 O19 96.2(5)
O20 Mo6 O21 103.4(6)
O6 Mo6 O21 95.9(5)
O19 Mo6 O21 147.0(5)
O20 Mo6 O38 97.2(6)
O6 Mo6 O38 157.7(4)
O19 Mo6 O38 78.7(5)
O21 Mo6 O38 78.5(5)
O20 Mo6 O26 167.6(5)
O6 Mo6 O26 87.3(4)
O19 Mo6 O26 74.6(4)
O21 Mo6 O26 75.4(4)
O38 Mo6 O26 70.4(4)
O20 Mo6 Mo7 135.3(5)
O6 Mo6 Mo7 82.7(3)
O19 Mo6 Mo7 120.3(3)
O21 Mo6 Mo7 32.2(3)
O38 Mo6 Mo7 81.3(3)
O26 Mo6 Mo7 45.7(2)
O22 Mo7 O7 104.6(6)
O22 Mo7 O21 103.3(6)
O7 Mo7 O21 98.9(5)
O22 Mo7 O23 100.6(6)
O7 Mo7 O23 95.3(5)
O21 Mo7 O23 148.0(5)
O22 Mo7 O39 94.7(5)
O7 Mo7 O39 159.0(5)
O21 Mo7 O39 84.5(5)
O23 Mo7 O39 72.6(4)
O22 Mo7 O26 166.6(5)
O7 Mo7 O26 88.2(4)
O21 Mo7 O26 78.0(4)
O23 Mo7 O26 73.9(4)
O39 Mo7 O26 72.1(4)
O22 Mo7 Mo6 135.5(5)
O7 Mo7 Mo6 85.3(3)
O21 Mo7 Mo6 32.4(4)
O23 Mo7 Mo6 122.0(3)
O39 Mo7 Mo6 86.9(3)
O26 Mo7 Mo6 48.1(3)
O22 Mo7 Mo8 134.5(5)
O7 Mo7 Mo8 81.5(3)
O21 Mo7 Mo8 120.5(4)
O23 Mo7 Mo8 34.3(3)
O39 Mo7 Mo8 79.0(3)
O26 Mo7 Mo8 42.4(3)
Mo6 Mo7 Mo8 89.48(5)
O8 Mo8 O24 106.9(5)
O8 Mo8 O23 98.7(5)
O24 Mo8 O23 98.1(6)
O8 Mo8 O25 100.4(5)
O24 Mo8 O25 96.5(6)
O23 Mo8 O25 151.4(5)
O8 Mo8 O26 93.3(4)
O24 Mo8 O26 159.8(5)
O23 Mo8 O26 78.2(4)
O25 Mo8 O26 79.5(4)
O8 Mo8 O44 168.4(4)
O24 Mo8 O44 84.7(5)
O23 Mo8 O44 79.3(4)
O25 Mo8 O44 77.7(5)
O26 Mo8 O44 75.1(4)
O8 Mo8 Mo7 86.2(3)
O24 Mo8 Mo7 133.7(5)
O23 Mo8 Mo7 35.6(4)
O25 Mo8 Mo7 125.2(3)
O26 Mo8 Mo7 45.7(3)
O44 Mo8 Mo7 85.7(3)
O45 Mo9 O27 105.2(6)
O45 Mo9 O28 102.1(6)
O27 Mo9 O28 102.7(6)
O45 Mo9 O34 96.6(5)
O27 Mo9 O34 100.0(6)
O28 Mo9 O34 145.5(5)
O45 Mo9 O10 162.6(5)
O27 Mo9 O10 89.0(5)
O28 Mo9 O10 84.1(5)
O34 Mo9 O10 70.6(4)
O45 Mo9 O35 94.5(5)
O27 Mo9 O35 159.7(5)
O28 Mo9 O35 77.3(5)
O34 Mo9 O35 72.5(5)
O10 Mo9 O35 70.7(4)
O46 Mo10 O29 105.0(6)
O46 Mo10 O30 99.5(6)
O29 Mo10 O30 102.6(6)
O46 Mo10 O28 99.1(6)
O29 Mo10 O28 101.4(6)
O30 Mo10 O28 144.5(5)
O46 Mo10 O11 164.0(5)
O29 Mo10 O11 91.1(5)
O30 Mo10 O11 76.6(5)
O28 Mo10 O11 77.1(5)
O46 Mo10 O35 95.3(5)
O29 Mo10 O35 159.7(5)
O30 Mo10 O35 74.8(5)
O28 Mo10 O35 73.7(5)
O11 Mo10 O35 68.7(4)
O31 Mo11 O47 103.6(7)
O31 Mo11 O30 101.9(6)
O47 Mo11 O30 104.2(6)
O31 Mo11 O32 100.3(6)
O47 Mo11 O32 95.3(6)
O30 Mo11 O32 145.9(5)
O31 Mo11 O12 90.4(6)
O47 Mo11 O12 161.8(6)
O30 Mo11 O12 83.9(5)
O32 Mo11 O12 70.4(4)
O31 Mo11 O35 160.0(6)
O47 Mo11 O35 95.8(6)
O30 Mo11 O35 77.7(5)
O32 Mo11 O35 72.7(4)
O12 Mo11 O35 69.6(4)
O48 Mo12 O33 104.0(6)
O48 Mo12 O34 101.4(6)
O33 Mo12 O34 95.3(6)
O48 Mo12 O32 103.1(6)
O33 Mo12 O32 96.5(5)
O34 Mo12 O32 149.4(5)
O48 Mo12 O35 100.0(5)
O33 Mo12 O35 156.0(5)
O34 Mo12 O35 78.8(5)
O32 Mo12 O35 79.0(5)
O48 Mo12 O17 175.7(5)
O33 Mo12 O17 80.1(4)
O34 Mo12 O17 76.7(4)
O32 Mo12 O17 77.6(4)
O35 Mo12 O17 75.9(4)
O49 Mo13 O36 106.5(6)
O49 Mo13 O43 100.8(7)
O36 Mo13 O43 102.1(7)
O49 Mo13 O37 96.7(6)
O36 Mo13 O37 100.0(6)
O43 Mo13 O37 146.4(5)
O49 Mo13 O25 161.1(6)
O36 Mo13 O25 90.3(5)
O43 Mo13 O25 83.5(5)
O37 Mo13 O25 71.4(4)
O49 Mo13 O44 93.5(5)
O36 Mo13 O44 159.5(5)
O43 Mo13 O44 77.8(5)
O37 Mo13 O44 72.7(4)
O25 Mo13 O44 69.3(4)
O50 Mo14 O38 104.1(6)
O50 Mo14 O39 101.0(6)
O38 Mo14 O39 95.3(5)
O50 Mo14 O37 102.4(6)
O38 Mo14 O37 96.2(5)
O39 Mo14 O37 150.4(5)
O50 Mo14 O44 100.4(5)
O38 Mo14 O44 155.5(5)
O39 Mo14 O44 79.3(5)
O37 Mo14 O44 78.9(4)
O50 Mo14 O26 175.4(5)
O38 Mo14 O26 80.3(4)
O39 Mo14 O26 77.2(4)
O37 Mo14 O26 78.0(4)
O44 Mo14 O26 75.2(4)
O50 Mo14 Mo15 89.1(5)
O38 Mo14 Mo15 132.2(4)
O39 Mo14 Mo15 36.9(4)
O37 Mo14 Mo15 125.9(3)
O44 Mo14 Mo15 47.0(3)
O26 Mo14 Mo15 87.0(3)
O40 Mo15 O51 105.1(7)
O40 Mo15 O41 102.4(7)
O51 Mo15 O41 102.9(7)
O40 Mo15 O39 99.5(6)
O51 Mo15 O39 96.5(6)
O41 Mo15 O39 145.7(5)
O40 Mo15 O44 158.4(5)
O51 Mo15 O44 96.0(5)
O41 Mo15 O44 76.7(5)
O39 Mo15 O44 73.4(4)
O40 Mo15 O23 88.8(5)
O51 Mo15 O23 162.1(5)
O41 Mo15 O23 84.6(5)
O39 Mo15 O23 69.7(4)
O44 Mo15 O23 69.6(3)
O40 Mo15 Mo14 135.4(5)
O51 Mo15 Mo14 84.3(5)
O41 Mo15 Mo14 118.1(4)
O39 Mo15 Mo14 36.0(3)
O44 Mo15 Mo14 41.5(3)
O23 Mo15 Mo14 77.8(3)
O42 Mo16 O52 105.8(9)
O42 Mo16 O41 104.1(7)
O52 Mo16 O41 99.0(7)
O42 Mo16 O43 103.0(8)
O52 Mo16 O43 99.3(7)
O41 Mo16 O43 141.6(5)
O42 Mo16 O24 91.2(8)
O52 Mo16 O24 163.0(6)
O41 Mo16 O24 76.5(5)
O43 Mo16 O24 76.3(5)
O42 Mo16 O44 158.3(7)
O52 Mo16 O44 95.9(6)
O41 Mo16 O44 72.1(5)
O43 Mo16 O44 72.5(4)
O24 Mo16 O44 67.1(4)
Mo1 O1 Tb1 134.2(6)
Mo2 O2 Tb1 127.4(5)
Mo3 O3 Tb1 132.3(6)
Mo4 O4 Tb1 132.8(5)
Mo5 O5 Tb1 133.1(5)
Mo6 O6 Tb1 132.9(5)
Mo7 O7 Tb1 132.2(5)
Mo8 O8 Tb1 126.8(5)
Mo2 O10 Mo1 109.0(5)
Mo2 O10 Mo9 108.4(5)
Mo1 O10 Mo9 101.5(4)
Mo2 O11 Mo10 113.1(6)
Mo2 O12 Mo3 109.5(5)
Mo2 O12 Mo11 110.4(5)
Mo3 O12 Mo11 102.1(5)
Mo3 O14 Mo4 117.5(6)
Mo1 O16 Mo4 116.0(6)
Mo2 O17 Mo12 102.9(4)
Mo2 O17 Mo1 91.5(4)
Mo12 O17 Mo1 97.6(4)
Mo2 O17 Mo3 91.2(4)
Mo12 O17 Mo3 96.8(4)
Mo1 O17 Mo3 164.3(5)
Mo2 O17 Mo4 165.3(5)
Mo12 O17 Mo4 91.8(3)
Mo1 O17 Mo4 86.4(3)
Mo3 O17 Mo4 87.0(4)
Mo5 O19 Mo6 117.3(6)
Mo7 O21 Mo6 115.4(6)
Mo8 O23 Mo7 110.1(5)
Mo8 O23 Mo15 109.1(5)
Mo7 O23 Mo15 103.0(5)
Mo8 O24 Mo16 114.3(6)
Mo8 O25 Mo5 108.5(6)
Mo8 O25 Mo13 111.3(5)
Mo5 O25 Mo13 102.3(5)
Mo8 O26 Mo14 103.6(4)
Mo8 O26 Mo7 91.9(4)
Mo14 O26 Mo7 97.8(4)
Mo8 O26 Mo5 91.5(4)
Mo14 O26 Mo5 96.9(4)
Mo7 O26 Mo5 163.7(5)
Mo8 O26 Mo6 164.5(5)
Mo14 O26 Mo6 91.9(3)
Mo7 O26 Mo6 86.3(3)
Mo5 O26 Mo6 86.2(3)
Mo9 O28 Mo10 117.8(6)
Mo11 O30 Mo10 116.3(7)
Mo12 O32 Mo11 107.8(5)
Mo12 O32 Mo3 110.0(5)
Mo11 O32 Mo3 106.0(5)
Mo12 O33 Mo4 117.2(5)
Mo12 O34 Mo9 107.9(6)
Mo12 O34 Mo1 111.0(5)
Mo9 O34 Mo1 105.8(5)
Mo12 O35 Mo2 106.5(4)
Mo12 O35 Mo9 92.4(5)
Mo2 O35 Mo9 98.2(4)
Mo12 O35 Mo11 92.2(4)
Mo2 O35 Mo11 98.2(5)
Mo9 O35 Mo11 160.9(5)
Mo12 O35 Mo10 160.4(5)
Mo2 O35 Mo10 93.1(4)
Mo9 O35 Mo10 84.8(3)
Mo11 O35 Mo10 84.6(4)
Mo14 O37 Mo13 108.0(5)
Mo14 O37 Mo5 109.9(5)
Mo13 O37 Mo5 104.4(5)
Mo14 O38 Mo6 117.4(5)
Mo14 O39 Mo15 107.1(6)
Mo14 O39 Mo7 110.3(5)
Mo15 O39 Mo7 106.4(5)
Mo15 O41 Mo16 119.6(7)
Mo13 O43 Mo16 118.2(8)
Mo14 O44 Mo8 106.2(4)
Mo14 O44 Mo15 91.5(4)
Mo8 O44 Mo15 98.9(4)
Mo14 O44 Mo13 92.7(4)
Mo8 O44 Mo13 98.8(4)
Mo15 O44 Mo13 159.9(5)
Mo14 O44 Mo16 159.9(5)
Mo8 O44 Mo16 94.0(4)
Mo15 O44 Mo16 84.9(3)
Mo13 O44 Mo16 84.4(3)
C5 N1 C1 113.9(16)
C5 N1 C9 113.3(15)
C1 N1 C9 106.4(13)
C5 N1 C13 107.4(14)
C1 N1 C13 107.1(15)
C9 N1 C13 108.7(14)
C2 C1 N1 115.2(16)
C2 C1 H1A 108.5
N1 C1 H1A 108.5
C2 C1 H1B 108.5
N1 C1 H1B 108.5
H1A C1 H1B 107.5
C1 C2 C3 112.4(18)
C1 C2 H2A 109.1
C3 C2 H2A 109.1
C1 C2 H2B 109.1
C3 C2 H2B 109.1
H2A C2 H2B 107.9
C4 C3 C2 116(2)
C4 C3 H3A 108.2
C2 C3 H3A 108.2
C4 C3 H3B 108.2
C2 C3 H3B 108.2
H3A C3 H3B 107.4
C3 C4 H4A 109.5
C3 C4 H4B 109.5
H4A C4 H4B 109.5
C3 C4 H4C 109.5
H4A C4 H4C 109.5
H4B C4 H4C 109.5
N1 C5 C6 114.9(17)
N1 C5 H5A 108.5
C6 C5 H5A 108.5
N1 C5 H5B 108.5
C6 C5 H5B 108.5
H5A C5 H5B 107.5
C7 C6 C5 114(2)
C7 C6 H6A 108.7
C5 C6 H6A 108.7
C7 C6 H6B 108.7
C5 C6 H6B 108.7
H6A C6 H6B 107.6
C6 C7 C8 113(3)
C6 C7 H7A 108.9
C8 C7 H7A 108.9
C6 C7 H7B 108.9
C8 C7 H7B 108.9
H7A C7 H7B 107.7
C7 C8 H8A 109.5
C7 C8 H8B 109.5
H8A C8 H8B 109.5
C7 C8 H8C 109.5
H8A C8 H8C 109.5
H8B C8 H8C 109.5
C10 C9 N1 114.5(15)
C10 C9 H9A 108.6
N1 C9 H9A 108.6
C10 C9 H9B 108.6
N1 C9 H9B 108.6
H9A C9 H9B 107.6
C11 C10 C9 109(2)
C11 C10 H10A 109.8
C9 C10 H10A 109.8
C11 C10 H10B 109.8
C9 C10 H10B 109.8
H10A C10 H10B 108.2
C12 C11 C10 118(2)
C12 C11 H11A 107.8
C10 C11 H11A 107.8
C12 C11 H11B 107.8
C10 C11 H11B 107.8
H11A C11 H11B 107.1
C11 C12 H12A 109.5
C11 C12 H12B 109.5
H12A C12 H12B 109.5
C11 C12 H12C 109.5
H12A C12 H12C 109.5
H12B C12 H12C 109.5
C14 C13 N1 117.4(17)
C14 C13 H13A 107.9
N1 C13 H13A 107.9
C14 C13 H13B 107.9
N1 C13 H13B 107.9
H13A C13 H13B 107.2
C13 C14 C15 113.0(18)
C13 C14 H14A 109.0
C15 C14 H14A 109.0
C13 C14 H14B 109.0
C15 C14 H14B 109.0
H14A C14 H14B 107.8
C14 C15 C16B 113(3)
C14 C15 C16A 118(3)
C16B C15 C16A 99(3)
C14 C15 H15A 107.7
C16B C15 H15A 111.2
C16A C15 H15A 107.7
C14 C15 H15B 107.7
C16B C15 H15B 8.9
C16A C15 H15B 107.7
H15A C15 H15B 107.1
C14 C15 H15C 109.0
C16B C15 H15C 109.0
C16A C15 H15C 11.2
H15A C15 H15C 106.9
H15B C15 H15C 118.0
C14 C15 H15D 109.0
C16B C15 H15D 109.0
C16A C15 H15D 108.2
H15A C15 H15D 2.2
H15B C15 H15D 104.9
H15C C15 H15D 107.8
C15 C16A H16A 109.5
C15 C16A H16B 109.5
H16A C16A H16B 109.5
C15 C16A H16C 109.5
H16A C16A H16C 109.5
H16B C16A H16C 109.5
C15 C16B H16D 109.5
C15 C16B H16E 109.5
H16D C16B H16E 109.5
C15 C16B H16F 109.5
H16D C16B H16F 109.5
H16E C16B H16F 109.5
C25 N2 C29 110(2)
C25 N2 C17 108.6(18)
C29 N2 C17 111.9(19)
C25 N2 C21 106.8(18)
C29 N2 C21 107.5(19)
C17 N2 C21 111.6(18)
N2 C17 C18 114.3(19)
N2 C17 H17A 108.7
C18 C17 H17A 108.7
N2 C17 H17B 108.7
C18 C17 H17B 108.7
H17A C17 H17B 107.6
C19 C18 C17 107(2)
C19 C18 H18A 110.3
C17 C18 H18A 110.3
C19 C18 H18B 110.3
C17 C18 H18B 110.3
H18A C18 H18B 108.6
C18 C19 C20 108(3)
C18 C19 H19A 110.1
C20 C19 H19A 110.1
C18 C19 H19B 110.1
C20 C19 H19B 110.1
H19A C19 H19B 108.5
C19 C20 H20A 109.5
C19 C20 H20B 109.5
H20A C20 H20B 109.5
C19 C20 H20C 109.5
H20A C20 H20C 109.5
H20B C20 H20C 109.5
C22 C21 N2 117(2)
C22 C21 H21A 108.2
N2 C21 H21A 108.2
C22 C21 H21B 108.2
N2 C21 H21B 108.2
H21A C21 H21B 107.3
C21 C22 C23 106(2)
C21 C22 H22A 110.4
C23 C22 H22A 110.4
C21 C22 H22B 110.4
C23 C22 H22B 110.4
H22A C22 H22B 108.6
C24 C23 C22 110(4)
C24 C23 H23A 109.7
C22 C23 H23A 109.7
C24 C23 H23B 109.7
C22 C23 H23B 109.7
H23A C23 H23B 108.2
C23 C24 H24A 109.5
C23 C24 H24B 109.5
H24A C24 H24B 109.5
C23 C24 H24C 109.5
H24A C24 H24C 109.5
H24B C24 H24C 109.5
N2 C25 C26 122(2)
N2 C25 H25A 106.9
C26 C25 H25A 106.9
N2 C25 H25B 106.9
C26 C25 H25B 106.9
H25A C25 H25B 106.7
C27 C26 C25 110(3)
C27 C26 H26A 109.6
C25 C26 H26A 109.6
C27 C26 H26B 109.6
C25 C26 H26B 109.6
H26A C26 H26B 108.1
C26 C27 C28 106(3)
C26 C27 H27A 110.6
C28 C27 H27A 110.6
C26 C27 H27B 110.6
C28 C27 H27B 110.6
H27A C27 H27B 108.7
C27 C28 H28A 109.5
C27 C28 H28B 109.5
H28A C28 H28B 109.5
C27 C28 H28C 109.5
H28A C28 H28C 109.5
H28B C28 H28C 109.5
C30 C29 N2 118(3)
C30 C29 H29A 107.8
N2 C29 H29A 107.8
C30 C29 H29B 107.8
N2 C29 H29B 107.8
H29A C29 H29B 107.1
C29 C30 C31 109(3)
C29 C30 H30A 109.8
C31 C30 H30A 109.8
C29 C30 H30B 109.8
C31 C30 H30B 109.8
H30A C30 H30B 108.3
C32 C31 C30 108(3)
C32 C31 H31A 110.0
C30 C31 H31A 110.0
C32 C31 H31B 110.0
C30 C31 H31B 110.0
H31A C31 H31B 108.4
C31 C32 H32A 109.5
C31 C32 H32B 109.5
H32A C32 H32B 109.5
C31 C32 H32C 109.5
H32A C32 H32C 109.5
H32B C32 H32C 109.5
C45 N3 C41 115(2)
C45 N3 C37 107.0(19)
C41 N3 C37 112.6(19)
C45 N3 C33 110.4(19)
C41 N3 C33 105.9(19)
C37 N3 C33 106.0(17)
C34 C33 N3 119(2)
C34 C33 H33A 107.5
N3 C33 H33A 107.5
C34 C33 H33B 107.5
N3 C33 H33B 107.5
H33A C33 H33B 107.0
C33 C34 C35 108(2)
C33 C34 H34A 110.0
C35 C34 H34A 110.0
C33 C34 H34B 110.0
C35 C34 H34B 110.0
H34A C34 H34B 108.4
C36 C35 C34 111(4)
C36 C35 H35A 109.5
C34 C35 H35A 109.5
C36 C35 H35B 109.5
C34 C35 H35B 109.5
H35A C35 H35B 108.1
C35 C36 H36A 109.5
C35 C36 H36B 109.5
H36A C36 H36B 109.5
C35 C36 H36C 109.5
H36A C36 H36C 109.5
H36B C36 H36C 109.5
C38 C37 N3 113.4(19)
C38 C37 H37A 108.9
N3 C37 H37A 108.9
C38 C37 H37B 108.9
N3 C37 H37B 108.9
H37A C37 H37B 107.7
C39 C38 C37 104(2)
C39 C38 H38A 111.0
C37 C38 H38A 111.0
C39 C38 H38B 111.0
C37 C38 H38B 111.0
H38A C38 H38B 109.0
C38 C39 C40 100(3)
C38 C39 H39A 111.7
C40 C39 H39A 111.7
C38 C39 H39B 111.7
C40 C39 H39B 111.7
H39A C39 H39B 109.5
C39 C40 H40A 109.5
C39 C40 H40B 109.5
H40A C40 H40B 109.5
C39 C40 H40C 109.5
H40A C40 H40C 109.5
H40B C40 H40C 109.5
N3 C41 C42 112(2)
N3 C41 H41A 109.1
C42 C41 H41A 109.1
N3 C41 H41B 109.1
C42 C41 H41B 109.1
H41A C41 H41B 107.9
C43 C42 C41 104(3)
C43 C42 H42A 110.9
C41 C42 H42A 110.9
C43 C42 H42B 110.9
C41 C42 H42B 110.9
H42A C42 H42B 108.9
C42 C43 C44 112(3)
C42 C43 H43A 109.1
C44 C43 H43A 109.1
C42 C43 H43B 109.1
C44 C43 H43B 109.1
H43A C43 H43B 107.9
C43 C44 H44A 109.5
C43 C44 H44B 109.5
H44A C44 H44B 109.5
C43 C44 H44C 109.5
H44A C44 H44C 109.5
H44B C44 H44C 109.5
N3 C45 C46 116(2)
N3 C45 H45A 108.3
C46 C45 H45A 108.3
N3 C45 H45B 108.3
C46 C45 H45B 108.3
H45A C45 H45B 107.4
C47 C46 C45 110(3)
C47 C46 H46A 109.7
C45 C46 H46A 109.7
C47 C46 H46B 109.7
C45 C46 H46B 109.7
H46A C46 H46B 108.2
C46 C47 C48 124(4)
C46 C47 H47A 106.4
C48 C47 H47A 106.4
C46 C47 H47B 106.4
C48 C47 H47B 106.4
H47A C47 H47B 106.5
C47 C48 H48A 109.5
C47 C48 H48B 109.5
H48A C48 H48B 109.5
C47 C48 H48C 109.5
H48A C48 H48C 109.5
H48B C48 H48C 109.5
C49 N4 C61 109(2)
C49 N4 C57 110(2)
C61 N4 C57 109(2)
C49 N4 C53 112(2)
C61 N4 C53 110(2)
C57 N4 C53 107(3)
N4 C49 C50 116(2)
N4 C49 H49A 108.3
C50 C49 H49A 108.3
N4 C49 H49B 108.3
C50 C49 H49B 108.3
H49A C49 H49B 107.4
C51 C50 C49 112(3)
C51 C50 H50A 109.3
C49 C50 H50A 109.3
C51 C50 H50B 109.3
C49 C50 H50B 109.3
H50A C50 H50B 107.9
C50 C51 C52 122(4)
C50 C51 H51A 106.9
C52 C51 H51A 106.9
C50 C51 H51B 106.9
C52 C51 H51B 106.9
H51A C51 H51B 106.7
C51 C52 H52A 109.5
C51 C52 H52B 109.5
H52A C52 H52B 109.5
C51 C52 H52C 109.5
H52A C52 H52C 109.5
H52B C52 H52C 109.5
C54 C53 N4 119(3)
C54 C53 H53A 107.5
N4 C53 H53A 107.5
C54 C53 H53B 107.5
N4 C53 H53B 107.5
H53A C53 H53B 107.0
C53 C54 C55 103(3)
C53 C54 H54A 111.2
C55 C54 H54A 111.2
C53 C54 H54B 111.2
C55 C54 H54B 111.2
H54A C54 H54B 109.1
C56 C55 C54 106(4)
C56 C55 H55A 110.6
C54 C55 H55A 110.6
C56 C55 H55B 110.6
C54 C55 H55B 110.6
H55A C55 H55B 108.8
C55 C56 H56A 109.5
C55 C56 H56B 109.5
H56A C56 H56B 109.5
C55 C56 H56C 109.5
H56A C56 H56C 109.5
H56B C56 H56C 109.5
C58 C57 N4 119(3)
C58 C57 H57A 107.6
N4 C57 H57A 107.6
C58 C57 H57B 107.6
N4 C57 H57B 107.6
H57A C57 H57B 107.0
C57 C58 C59 116(3)
C57 C58 H58A 108.2
C59 C58 H58A 108.2
C57 C58 H58B 108.2
C59 C58 H58B 108.2
H58A C58 H58B 107.4
C58 C59 C60 103.5(16)
C58 C59 H59A 111.1
C60 C59 H59A 111.1
C58 C59 H59B 111.1
C60 C59 H59B 111.1
H59A C59 H59B 109.0
C59 C60 H60A 109.5
C59 C60 H60B 109.5
H60A C60 H60B 109.5
C59 C60 H60C 109.5
H60A C60 H60C 109.5
H60B C60 H60C 109.5
N4 C61 C62 119(3)
N4 C61 H61A 107.7
C62 C61 H61A 107.7
N4 C61 H61B 107.7
C62 C61 H61B 107.7
H61A C61 H61B 107.1
C61 C62 C63 112(4)
C61 C62 H62A 109.2
C63 C62 H62A 109.2
C61 C62 H62B 109.2
C63 C62 H62B 109.2
H62A C62 H62B 107.9
C62 C63 C64 105(4)
C62 C63 H63A 110.8
C64 C63 H63A 110.8
C62 C63 H63B 110.8
C64 C63 H63B 110.8
H63A C63 H63B 108.8
C63 C64 H64A 109.5
C63 C64 H64B 109.5
H64A C64 H64B 109.5
C63 C64 H64C 109.5
H64A C64 H64C 109.5
H64B C64 H64C 109.5
C65 N5 C69 112(3)
C65 N5 C77 110(3)
C69 N5 C77 110(3)
C65 N5 C73 116(3)
C69 N5 C73 100(2)
C77 N5 C73 108(3)
C66 C65 N5 120(3)
C66 C65 H65A 107.3
N5 C65 H65A 107.3
C66 C65 H65B 107.3
N5 C65 H65B 107.3
H65A C65 H65B 106.9
C65 C66 C67 105(3)
C65 C66 H66A 110.7
C67 C66 H66A 110.7
C65 C66 H66B 110.7
C67 C66 H66B 110.7
H66A C66 H66B 108.8
C68B C67 C68A 84(4)
C68B C67 C66 116(5)
C68A C67 C66 143(5)
C68B C67 H67A 17.5
C68A C67 H67A 101.2
C66 C67 H67A 101.2
C68B C67 H67B 107.7
C68A C67 H67B 101.2
C66 C67 H67B 101.2
H67A C67 H67B 104.5
C68B C67 H67C 108.2
C68A C67 H67C 92.4
C66 C67 H67C 108.2
H67A C67 H67C 107.7
H67B C67 H67C 8.9
C68B C67 H67D 108.2
C68A C67 H67D 35.1
C66 C67 H67D 108.2
H67A C67 H67D 123.5
H67B C67 H67D 115.3
H67C C67 H67D 107.3
C67 C68A H68A 109.5
C67 C68A H68B 109.5
H68A C68A H68B 109.5
C67 C68A H68C 109.5
H68A C68A H68C 109.5
H68B C68A H68C 109.5
C67 C68B H68D 109.5
C67 C68B H68E 109.5
H68D C68B H68E 109.5
C67 C68B H68F 109.5
H68D C68B H68F 109.5
H68E C68B H68F 109.5
N5 C69 C70 118(3)
N5 C69 H69A 107.7
C70 C69 H69A 107.7
N5 C69 H69B 107.7
C70 C69 H69B 107.7
H69A C69 H69B 107.1
C69 C70 C71 112(3)
C69 C70 H70A 109.2
C71 C70 H70A 109.2
C69 C70 H70B 109.2
C71 C70 H70B 109.2
H70A C70 H70B 107.9
C70 C71 C72 110(3)
C70 C71 H71A 109.7
C72 C71 H71A 109.7
C70 C71 H71B 109.7
C72 C71 H71B 109.7
H71A C71 H71B 108.2
C71 C72 H72A 109.5
C71 C72 H72B 109.5
H72A C72 H72B 109.5
C71 C72 H72C 109.5
H72A C72 H72C 109.5
H72B C72 H72C 109.5
C74 C73 N5 117(3)
C74 C73 H73A 108.1
N5 C73 H73A 108.1
C74 C73 H73B 108.1
N5 C73 H73B 108.1
H73A C73 H73B 107.3
C73 C74 C75 114(3)
C73 C74 H74A 108.8
C75 C74 H74A 108.8
C73 C74 H74B 108.8
C75 C74 H74B 108.8
H74A C74 H74B 107.7
C76 C75 C74 108(4)
C76 C75 H75A 110.0
C74 C75 H75A 110.0
C76 C75 H75B 110.0
C74 C75 H75B 110.0
H75A C75 H75B 108.4
C75 C76 H76A 109.5
C75 C76 H76B 109.5
H76A C76 H76B 109.5
C75 C76 H76C 109.5
H76A C76 H76C 109.5
H76B C76 H76C 109.5
N5 C77 C78 115(3)
N5 C77 H77A 108.5
C78 C77 H77A 108.5
N5 C77 H77B 108.5
C78 C77 H77B 108.5
H77A C77 H77B 107.5
C77 C78 C79 110(3)
C77 C78 H78A 109.6
C79 C78 H78A 109.6
C77 C78 H78B 109.6
C79 C78 H78B 109.6
H78A C78 H78B 108.2
C78 C79 C80 109(3)
C78 C79 H79A 109.9
C80 C79 H79A 109.9
C78 C79 H79B 109.9
C80 C79 H79B 109.9
H79A C79 H79B 108.3
C79 C80 H80A 109.5
C79 C80 H80B 109.5
H80A C80 H80B 109.5
C79 C80 H80C 109.5
H80A C80 H80C 109.5
H80B C80 H80C 109.5

loop_
_geom_bond_atom_site_label_1
_geom_bond_atom_site_label_2
_geom_bond_distance
Tb1 O3 2.358(11)
Tb1 O1 2.379(10)
Tb1 O6 2.380(10)
Tb1 O5 2.381(10)
Tb1 O7 2.405(11)
Tb1 O4 2.410(10)
Tb1 O2 2.447(10)
Tb1 O8 2.450(10)
Mo1 O9 1.708(11)
Mo1 O1 1.719(10)
Mo1 O16 1.886(12)
Mo1 O10 1.998(11)
Mo1 O34 2.219(11)
Mo1 O17 2.308(11)
Mo1 Mo4 3.212(2)
Mo2 O2 1.704(9)
Mo2 O11 1.729(11)
Mo2 O12 1.939(11)
Mo2 O10 1.965(10)
Mo2 O17 2.197(10)
Mo2 O35 2.281(10)
Mo3 O13 1.675(12)
Mo3 O3 1.761(10)
Mo3 O14 1.879(12)
Mo3 O12 2.007(11)
Mo3 O32 2.221(11)
Mo3 O17 2.310(11)
Mo4 O15 1.685(12)
Mo4 O4 1.743(10)
Mo4 O14 1.902(14)
Mo4 O16 1.903(12)
Mo4 O33 2.174(11)
Mo4 O17 2.382(10)
Mo5 O18 1.695(12)
Mo5 O5 1.733(10)
Mo5 O19 1.876(11)
Mo5 O25 2.028(11)
Mo5 O37 2.228(12)
Mo5 O26 2.324(10)
Mo6 O20 1.683(11)
Mo6 O6 1.753(10)
Mo6 O19 1.901(12)
Mo6 O21 1.909(13)
Mo6 O38 2.177(11)
Mo6 O26 2.397(10)
Mo6 Mo7 3.215(2)
Mo7 O22 1.675(13)
Mo7 O7 1.732(10)
Mo7 O21 1.895(12)
Mo7 O23 1.995(12)
Mo7 O39 2.237(11)
Mo7 O26 2.304(10)
Mo7 Mo8 3.2183(19)
Mo8 O8 1.723(9)
Mo8 O24 1.724(11)
Mo8 O23 1.932(11)
Mo8 O25 1.943(12)
Mo8 O26 2.173(10)
Mo8 O44 2.255(10)
Mo9 O45 1.680(12)
Mo9 O27 1.684(12)
Mo9 O28 1.881(12)
Mo9 O34 2.012(12)
Mo9 O10 2.353(11)
Mo9 O35 2.362(13)
Mo10 O46 1.694(14)
Mo10 O29 1.719(13)
Mo10 O30 1.925(14)
Mo10 O28 1.929(13)
Mo10 O11 2.389(12)
Mo10 O35 2.476(11)
Mo11 O31 1.647(18)
Mo11 O47 1.664(13)
Mo11 O30 1.913(13)
Mo11 O32 2.010(12)
Mo11 O12 2.333(11)
Mo11 O35 2.366(13)
Mo12 O48 1.674(10)
Mo12 O33 1.759(12)
Mo12 O34 1.987(12)
Mo12 O32 1.988(13)
Mo12 O35 2.109(11)
Mo12 O17 2.303(10)
Mo13 O49 1.692(13)
Mo13 O36 1.721(13)
Mo13 O43 1.852(13)
Mo13 O37 2.036(11)
Mo13 O25 2.295(12)
Mo13 O44 2.360(11)
Mo14 O50 1.679(12)
Mo14 O38 1.760(11)
Mo14 O39 1.976(11)
Mo14 O37 1.987(12)
Mo14 O44 2.131(11)
Mo14 O26 2.290(9)
Mo14 Mo15 3.213(2)
Mo15 O40 1.672(14)
Mo15 O51 1.683(13)
Mo15 O41 1.873(15)
Mo15 O39 2.018(12)
Mo15 O44 2.351(11)
Mo15 O23 2.353(11)
Mo16 O42 1.698(16)
Mo16 O52 1.728(18)
Mo16 O41 1.919(15)
Mo16 O43 1.956(14)
Mo16 O24 2.399(13)
Mo16 O44 2.503(11)
N1 C5 1.46(2)
N1 C1 1.52(2)
N1 C9 1.55(2)
N1 C13 1.56(2)
C1 C2 1.51(3)
C1 H1A 0.9700
C1 H1B 0.9700
C2 C3 1.52(3)
C2 H2A 0.9700
C2 H2B 0.9700
C3 C4 1.50(3)
C3 H3A 0.9700
C3 H3B 0.9700
C4 H4A 0.9600
C4 H4B 0.9600
C4 H4C 0.9600
C5 C6 1.56(3)
C5 H5A 0.9700
C5 H5B 0.9700
C6 C7 1.43(3)
C6 H6A 0.9700
C6 H6B 0.9700
C7 C8 1.52(4)
C7 H7A 0.9700
C7 H7B 0.9700
C8 H8A 0.9600
C8 H8B 0.9600
C8 H8C 0.9600
C9 C10 1.54(3)
C9 H9A 0.9700
C9 H9B 0.9700
C10 C11 1.51(3)
C10 H10A 0.9700
C10 H10B 0.9700
C11 C12 1.40(3)
C11 H11A 0.9700
C11 H11B 0.9700
C12 H12A 0.9600
C12 H12B 0.9600
C12 H12C 0.9600
C13 C14 1.47(3)
C13 H13A 0.9700
C13 H13B 0.9700
C14 C15 1.51(3)
C14 H14A 0.9700
C14 H14B 0.9700
C15 C16B 1.516(19)
C15 C16A 1.544(19)
C15 H15A 0.9700
C15 H15B 0.9700
C15 H15C 0.9700
C15 H15D 0.9700
C16A H16A 0.9600
C16A H16B 0.9600
C16A H16C 0.9600
C16B H16D 0.9600
C16B H16E 0.9600
C16B H16F 0.9600
N2 C25 1.51(3)
N2 C29 1.52(3)
N2 C17 1.52(3)
N2 C21 1.53(3)
C17 C18 1.53(3)
C17 H17A 0.9700
C17 H17B 0.9700
C18 C19 1.48(3)
C18 H18A 0.9700
C18 H18B 0.9700
C19 C20 1.530(19)
C19 H19A 0.9700
C19 H19B 0.9700
C20 H20A 0.9600
C20 H20B 0.9600
C20 H20C 0.9600
C21 C22 1.40(3)
C21 H21A 0.9700
C21 H21B 0.9700
C22 C23 1.56(4)
C22 H22A 0.9700
C22 H22B 0.9700
C23 C24 1.535(19)
C23 H23A 0.9700
C23 H23B 0.9700
C24 H24A 0.9600
C24 H24B 0.9600
C24 H24C 0.9600
C25 C26 1.555(18)
C25 H25A 0.9700
C25 H25B 0.9700
C26 C27 1.532(19)
C26 H26A 0.9700
C26 H26B 0.9700
C27 C28 1.569(19)
C27 H27A 0.9700
C27 H27B 0.9700
C28 H28A 0.9600
C28 H28B 0.9600
C28 H28C 0.9600
C29 C30 1.51(4)
C29 H29A 0.9700
C29 H29B 0.9700
C30 C31 1.566(19)
C30 H30A 0.9700
C30 H30B 0.9700
C31 C32 1.543(19)
C31 H31A 0.9700
C31 H31B 0.9700
C32 H32A 0.9600
C32 H32B 0.9600
C32 H32C 0.9600
N3 C45 1.41(3)
N3 C41 1.47(3)
N3 C37 1.54(3)
N3 C33 1.56(3)
C33 C34 1.48(3)
C33 H33A 0.9700
C33 H33B 0.9700
C34 C35 1.57(4)
C34 H34A 0.9700
C34 H34B 0.9700
C35 C36 1.29(6)
C35 H35A 0.9700
C35 H35B 0.9700
C36 H36A 0.9600
C36 H36B 0.9600
C36 H36C 0.9600
C37 C38 1.54(3)
C37 H37A 0.9700
C37 H37B 0.9700
C38 C39 1.50(3)
C38 H38A 0.9700
C38 H38B 0.9700
C39 C40 1.550(19)
C39 H39A 0.9700
C39 H39B 0.9700
C40 H40A 0.9600
C40 H40B 0.9600
C40 H40C 0.9600
C41 C42 1.62(4)
C41 H41A 0.9700
C41 H41B 0.9700
C42 C43 1.48(4)
C42 H42A 0.9700
C42 H42B 0.9700
C43 C44 1.549(19)
C43 H43A 0.9700
C43 H43B 0.9700
C44 H44A 0.9600
C44 H44B 0.9600
C44 H44C 0.9600
C45 C46 1.60(4)
C45 H45A 0.9700
C45 H45B 0.9700
C46 C47 1.546(19)
C46 H46A 0.9700
C46 H46B 0.9700
C47 C48 1.547(19)
C47 H47A 0.9700
C47 H47B 0.9700
C48 H48A 0.9600
C48 H48B 0.9600
C48 H48C 0.9600
N4 C49 1.45(3)
N4 C61 1.48(4)
N4 C57 1.54(4)
N4 C53 1.551(18)
C49 C50 1.54(4)
C49 H49A 0.9700
C49 H49B 0.9700
C50 C51 1.49(4)
C50 H50A 0.9700
C50 H50B 0.9700
C51 C52 1.57(2)
C51 H51A 0.9700
C51 H51B 0.9700
C52 H52A 0.9600
C52 H52B 0.9600
C52 H52C 0.9600
C53 C54 1.44(5)
C53 H53A 0.9700
C53 H53B 0.9700
C54 C55 1.562(19)
C54 H54A 0.9700
C54 H54B 0.9700
C55 C56 1.537(19)
C55 H55A 0.9700
C55 H55B 0.9700
C56 H56A 0.9600
C56 H56B 0.9600
C56 H56C 0.9600
C57 C58 1.39(4)
C57 H57A 0.9700
C57 H57B 0.9700
C58 C59 1.538(19)
C58 H58A 0.9700
C58 H58B 0.9700
C59 C60 1.567(19)
C59 H59A 0.9700
C59 H59B 0.9700
C60 H60A 0.9600
C60 H60B 0.9600
C60 H60C 0.9600
C61 C62 1.49(5)
C61 H61A 0.9700
C61 H61B 0.9700
C62 C63 1.546(19)
C62 H62A 0.9700
C62 H62B 0.9700
C63 C64 1.555(19)
C63 H63A 0.9700
C63 H63B 0.9700
C64 H64A 0.9600
C64 H64B 0.9600
C64 H64C 0.9600
N5 C65 1.43(4)
N5 C69 1.48(4)
N5 C77 1.545(19)
N5 C73 1.568(18)
C65 C66 1.39(5)
C65 H65A 0.9700
C65 H65B 0.9700
C66 C67 1.554(19)
C66 H66A 0.9700
C66 H66B 0.9700
C67 C68B 1.54(2)
C67 C68A 1.551(19)
C67 H67A 0.9700
C67 H67B 0.9700
C67 H67C 0.9700
C67 H67D 0.9700
C68A H68A 0.9600
C68A H68B 0.9600
C68A H68C 0.9600
C68B H68D 0.9600
C68B H68E 0.9600
C68B H68F 0.9600
C69 C70 1.545(19)
C69 H69A 0.9700
C69 H69B 0.9700
C70 C71 1.562(19)
C70 H70A 0.9700
C70 H70B 0.9700
C71 C72 1.564(19)
C71 H71A 0.9700
C71 H71B 0.9700
C72 H72A 0.9600
C72 H72B 0.9600
C72 H72C 0.9600
C73 C74 1.533(19)
C73 H73A 0.9700
C73 H73B 0.9700
C74 C75 1.547(19)
C74 H74A 0.9700
C74 H74B 0.9700
C75 C76 1.528(19)
C75 H75A 0.9700
C75 H75B 0.9700
C76 H76A 0.9600
C76 H76B 0.9600
C76 H76C 0.9600
C77 C78 1.548(19)
C77 H77A 0.9700
C77 H77B 0.9700
C78 C79 1.550(19)
C78 H78A 0.9700
C78 H78B 0.9700
C79 C80 1.570(19)
C79 H79A 0.9700
C79 H79B 0.9700
C80 H80A 0.9600
C80 H80B 0.9600
C80 H80C 0.9600

loop_
_platon_squeeze_void_nr
_platon_squeeze_void_average_x
_platon_squeeze_void_average_y
_platon_squeeze_void_average_z
_platon_squeeze_void_volume
_platon_squeeze_void_count_electrons
_platon_squeeze_void_content
1 1.000 0.071 0.250 379 117 ' '
2 0.500 0.000 0.250 411 134 ' '
3 0.000 0.131 0.750 379 114 ' '
4 0.500 -0.003 0.750 411 134 ' '
